data_7000212
loop_
_publ_author_name
'Griffith, Gerry A.'
'Al-Khatib, Mohamed J.'
'Patel, Kalpana'
'Singh, Kuldip'
'Solan, Gregory A.'

_publ_section_title
;
 Solid and solution state flexibility of sterically congested
 bis(imino)bipyridine complexes of zinc(ii) and nickel(ii)
;
_journal_issue 1
_journal_name_full 'Dalton Transactions'
_journal_page_first 185
_journal_page_last 196
_journal_paper_doi 10.1039/b811309b
_journal_year 2009
_chemical_formula_sum 'C36 H44 Cl2 N4 Ni O'
_chemical_formula_weight 678.36
_chemical_name_systematic
;
?
;
_space_group_IT_number 19
_symmetry_cell_setting orthorhombic
_symmetry_space_group_name_Hall 'P 2ac 2ab'
_symmetry_space_group_name_H-M 'P 21 21 21'
_atom_sites_solution_hydrogens geom
_atom_sites_solution_primary direct
_atom_sites_solution_secondary difmap
_audit_creation_method SHELXL-97
_cell_angle_alpha 90.00
_cell_angle_beta 90.00
_cell_angle_gamma 90.00
_cell_formula_units_Z 8
_cell_length_a 13.5748(17)
_cell_length_b 16.500(2)
_cell_length_c 32.768(4)
_cell_measurement_reflns_used 1015
_cell_measurement_temperature 150(2)
_cell_measurement_theta_max 23.335
_cell_measurement_theta_min 2.307
_cell_volume 7339.5(16)
_computing_cell_refinement 'Bruker SMART'
_computing_data_collection 'Bruker SMART'
_computing_data_reduction 'Bruker SHELXTL'
_computing_molecular_graphics 'Bruker SHELXTL'
_computing_publication_material 'Bruker SHELXTL'
_computing_structure_refinement 'SHELXL-97 (Sheldrick, 1997)'
_computing_structure_solution 'SHELXS-97 (Sheldrick, 1990)'
_diffrn_ambient_temperature 150(2)
_diffrn_measured_fraction_theta_full 0.999
_diffrn_measured_fraction_theta_max 0.999
_diffrn_measurement_device_type 'CCD area detector'
_diffrn_measurement_method 'phi and omega scans'
_diffrn_radiation_monochromator graphite
_diffrn_radiation_source 'fine-focus sealed tube'
_diffrn_radiation_type MoK\a
_diffrn_radiation_wavelength 0.71073
_diffrn_reflns_av_R_equivalents 0.1161
_diffrn_reflns_av_sigmaI/netI 0.1260
_diffrn_reflns_limit_h_max 16
_diffrn_reflns_limit_h_min -16
_diffrn_reflns_limit_k_max 19
_diffrn_reflns_limit_k_min -20
_diffrn_reflns_limit_l_max 40
_diffrn_reflns_limit_l_min -40
_diffrn_reflns_number 57619
_diffrn_reflns_theta_full 26.00
_diffrn_reflns_theta_max 26.00
_diffrn_reflns_theta_min 1.24
_exptl_absorpt_coefficient_mu 0.706
_exptl_absorpt_correction_T_max 0.928
_exptl_absorpt_correction_T_min 0.363
_exptl_absorpt_correction_type empirical
_exptl_absorpt_process_details
;
absorption correction based on 11338 reflections(SADABS);Rint 0.0694 before
correction and 0.0675 after.
;
_exptl_crystal_colour orange
_exptl_crystal_density_diffrn 1.228
_exptl_crystal_density_method 'not measured'
_exptl_crystal_description block
_exptl_crystal_F_000 2864
_exptl_crystal_size_max 0.26
_exptl_crystal_size_mid 0.20
_exptl_crystal_size_min 0.17
_refine_diff_density_max 0.726
_refine_diff_density_min -0.708
_refine_diff_density_rms 0.065
_refine_ls_abs_structure_details 'Flack H D (1983), Acta Cryst. A39, 876-881'
_refine_ls_abs_structure_Flack 0.046(13)
_refine_ls_extinction_method none
_refine_ls_goodness_of_fit_ref 0.883
_refine_ls_hydrogen_treatment constr
_refine_ls_matrix_type full
_refine_ls_number_parameters 791
_refine_ls_number_reflns 14424
_refine_ls_number_restraints 0
_refine_ls_restrained_S_all 0.883
_refine_ls_R_factor_all 0.0954
_refine_ls_R_factor_gt 0.0597
_refine_ls_shift/su_max 0.002
_refine_ls_shift/su_mean 0.000
_refine_ls_structure_factor_coef Fsqd
_refine_ls_weighting_details 'calc w=1/[\s^2^(Fo^2^)+(0.0265P)^2^+0.0000P] where P=(Fo^2^+2Fc^2^)/3'
_refine_ls_weighting_scheme calc
_refine_ls_wR_factor_gt 0.0954
_refine_ls_wR_factor_ref 0.1053
_reflns_number_gt 9441
_reflns_number_total 14424
_reflns_threshold_expression >2sigma(I)
_cod_data_source_file b811309b.txt
_cod_data_source_block 08028
_cod_depositor_comments
;
The following automatic conversions were performed:
'_symmetry_cell_setting' value 'Orthorhombic' changed to 'orthorhombic'
according to '/home/saulius/struct/CIF-dictionaries/cif_core.dic'
dictionary named 'cif_core.dic' version 2.4.1 from 2010-06-29.

Automatic conversion script
Id: cif_fix_enum 1527 2010-12-29 10:47:43Z saulius 

The following automatic conversions were performed:

'_refine_ls_hydrogen_treatment' value 'constrained' was replaced with
the value 'constr' as specified in the replacement file
'src/cod-tools/trunk/data/replacement-values/replacement_values.lst'.

Automatic conversion script
Id: cif_fix_values 5376 2017-05-30 11:51:03Z andrius 
;
_cod_original_cell_volume 7339.4(16)
_cod_original_sg_symbol_H-M P2(1)2(1)2(1)
_cod_database_code 7000212

loop_
_symmetry_equiv_pos_as_xyz
'x, y, z'
'-x+1/2, -y, z+1/2'
'-x, y+1/2, -z+1/2'
'x+1/2, -y+1/2, -z'

loop_
_atom_site_label
_atom_site_type_symbol
_atom_site_fract_x
_atom_site_fract_y
_atom_site_fract_z
_atom_site_U_iso_or_equiv
_atom_site_adp_type
_atom_site_occupancy
_atom_site_symmetry_multiplicity
_atom_site_calc_flag
_atom_site_refinement_flags
_atom_site_disorder_assembly
_atom_site_disorder_group
Ni1 Ni 0.67914(4) 0.96687(3) 0.126422(17) 0.03342(16) Uani 1 1 d . . .
Cl1 Cl 0.57315(9) 1.06992(7) 0.11468(4) 0.0436(3) Uani 1 1 d . . .
Cl2 Cl 0.80221(10) 0.91687(8) 0.08780(4) 0.0482(4) Uani 1 1 d . . .
N1 N 0.5825(3) 0.8650(2) 0.11457(10) 0.0299(9) Uani 1 1 d . . .
N2 N 0.6646(3) 0.9190(2) 0.18071(10) 0.0307(9) Uani 1 1 d . . .
N3 N 0.7754(3) 1.0410(2) 0.16122(11) 0.0338(9) Uani 1 1 d . . .
N4 N 0.8824(3) 1.1740(2) 0.08818(12) 0.0367(10) Uani 1 1 d . . .
C1 C 0.5574(4) 0.8324(3) 0.07478(14) 0.0345(12) Uani 1 1 d . . .
C2 C 0.6132(4) 0.7687(3) 0.05907(14) 0.0396(13) Uani 1 1 d . . .
C3 C 0.5956(5) 0.7468(4) 0.01800(17) 0.0573(17) Uani 1 1 d . . .
H3 H 0.6307 0.7028 0.0062 0.069 Uiso 1 1 calc R . .
C4 C 0.5281(5) 0.7889(4) -0.00498(19) 0.070(2) Uani 1 1 d . . .
H4 H 0.5206 0.7763 -0.0331 0.084 Uiso 1 1 calc R . .
C5 C 0.4720(5) 0.8482(4) 0.01189(17) 0.0620(19) Uani 1 1 d . . .
H5 H 0.4236 0.8743 -0.0045 0.074 Uiso 1 1 calc R . .
C6 C 0.4831(4) 0.8721(3) 0.05281(15) 0.0414(14) Uani 1 1 d . . .
C7 C 0.4132(4) 0.9300(3) 0.07258(16) 0.0533(15) Uani 1 1 d . . .
H7 H 0.4489 0.9565 0.0957 0.064 Uiso 1 1 calc R . .
C8 C 0.3251(4) 0.8843(3) 0.09065(17) 0.0704(18) Uani 1 1 d . . .
H8A H 0.2908 0.8548 0.0689 0.106 Uiso 1 1 calc R . .
H8B H 0.2797 0.9230 0.1033 0.106 Uiso 1 1 calc R . .
H8C H 0.3484 0.8458 0.1113 0.106 Uiso 1 1 calc R . .
C9 C 0.3755(4) 0.9979(3) 0.04415(18) 0.079(2) Uani 1 1 d . . .
H9A H 0.4316 1.0286 0.0335 0.119 Uiso 1 1 calc R . .
H9B H 0.3321 1.0343 0.0595 0.119 Uiso 1 1 calc R . .
H9C H 0.3387 0.9738 0.0214 0.119 Uiso 1 1 calc R . .
C10 C 0.6863(4) 0.7183(3) 0.08363(16) 0.0503(15) Uani 1 1 d . . .
H10 H 0.6998 0.7478 0.1097 0.060 Uiso 1 1 calc R . .
C11 C 0.7851(4) 0.7044(3) 0.06230(16) 0.0640(18) Uani 1 1 d . . .
H11A H 0.7739 0.6776 0.0360 0.096 Uiso 1 1 calc R . .
H11B H 0.8270 0.6700 0.0794 0.096 Uiso 1 1 calc R . .
H11C H 0.8177 0.7566 0.0578 0.096 Uiso 1 1 calc R . .
C12 C 0.6404(5) 0.6364(3) 0.09461(19) 0.079(2) Uani 1 1 d . . .
H12A H 0.5781 0.6453 0.1091 0.118 Uiso 1 1 calc R . .
H12B H 0.6857 0.6061 0.1122 0.118 Uiso 1 1 calc R . .
H12C H 0.6279 0.6055 0.0696 0.118 Uiso 1 1 calc R . .
C13 C 0.5653(3) 0.8243(3) 0.14688(13) 0.0297(11) Uani 1 1 d . . .
H13 H 0.5261 0.7766 0.1461 0.036 Uiso 1 1 calc R . .
C14 C 0.6081(3) 0.8537(3) 0.18544(13) 0.0300(12) Uani 1 1 d . . .
C15 C 0.5981(3) 0.8163(3) 0.22314(14) 0.0349(12) Uani 1 1 d . . .
H15 H 0.5581 0.7694 0.2263 0.042 Uiso 1 1 calc R . .
C16 C 0.6479(4) 0.8492(3) 0.25602(14) 0.0401(14) Uani 1 1 d . . .
H16 H 0.6414 0.8255 0.2823 0.048 Uiso 1 1 calc R . .
C17 C 0.7065(3) 0.9156(3) 0.25083(13) 0.0375(13) Uani 1 1 d . . .
H17 H 0.7421 0.9376 0.2732 0.045 Uiso 1 1 calc R . .
C18 C 0.7135(3) 0.9506(3) 0.21245(13) 0.0277(10) Uani 1 1 d . . .
C19 C 0.7775(3) 1.0200(3) 0.20144(13) 0.0303(11) Uani 1 1 d . . .
C20 C 0.8363(3) 1.0614(3) 0.22934(14) 0.0374(12) Uani 1 1 d . . .
H20 H 0.8356 1.0472 0.2574 0.045 Uiso 1 1 calc R . .
C21 C 0.8952(4) 1.1228(3) 0.21552(16) 0.0476(15) Uani 1 1 d . . .
H21 H 0.9362 1.1517 0.2340 0.057 Uiso 1 1 calc R . .
C22 C 0.8949(4) 1.1427(3) 0.17456(16) 0.0433(14) Uani 1 1 d . . .
H22 H 0.9368 1.1844 0.1646 0.052 Uiso 1 1 calc R . .
C23 C 0.8329(3) 1.1014(3) 0.14803(14) 0.0326(12) Uani 1 1 d . . .
C24 C 0.8254(4) 1.1223(3) 0.10445(14) 0.0385(13) Uani 1 1 d . . .
H24 H 0.7768 1.0965 0.0881 0.046 Uiso 1 1 calc R . .
C25 C 0.8666(4) 1.1916(3) 0.04593(15) 0.0370(13) Uani 1 1 d . . .
C26 C 0.8148(4) 1.2639(3) 0.03678(15) 0.0445(14) Uani 1 1 d . . .
C27 C 0.8059(4) 1.2847(3) -0.00446(16) 0.0540(15) Uani 1 1 d . . .
H27 H 0.7726 1.3332 -0.0117 0.065 Uiso 1 1 calc R . .
C28 C 0.8441(4) 1.2366(4) -0.03447(18) 0.0607(18) Uani 1 1 d . . .
H28 H 0.8354 1.2514 -0.0623 0.073 Uiso 1 1 calc R . .
C29 C 0.8947(4) 1.1673(4) -0.02503(17) 0.0519(16) Uani 1 1 d . . .
H29 H 0.9218 1.1356 -0.0465 0.062 Uiso 1 1 calc R . .
C30 C 0.9075(4) 1.1422(3) 0.01528(16) 0.0432(14) Uani 1 1 d . . .
C31 C 0.9692(4) 1.0687(3) 0.02590(17) 0.0542(16) Uani 1 1 d . . .
H31 H 0.9336 1.0370 0.0473 0.065 Uiso 1 1 calc R . .
C32 C 1.0674(5) 1.0945(4) 0.04298(19) 0.084(2) Uani 1 1 d . . .
H32A H 1.1058 1.1213 0.0216 0.126 Uiso 1 1 calc R . .
H32B H 1.1032 1.0467 0.0528 0.126 Uiso 1 1 calc R . .
H32C H 1.0569 1.1322 0.0657 0.126 Uiso 1 1 calc R . .
C33 C 0.9901(5) 1.0126(4) -0.0099(2) 0.099(3) Uani 1 1 d . . .
H33A H 0.9282 0.9994 -0.0237 0.148 Uiso 1 1 calc R . .
H33B H 1.0208 0.9627 0.0001 0.148 Uiso 1 1 calc R . .
H33C H 1.0347 1.0396 -0.0291 0.148 Uiso 1 1 calc R . .
C34 C 0.7728(4) 1.3163(3) 0.07060(17) 0.0525(15) Uani 1 1 d . . .
H34 H 0.8104 1.3037 0.0960 0.063 Uiso 1 1 calc R . .
C35 C 0.6651(4) 1.2960(3) 0.07879(18) 0.0699(18) Uani 1 1 d . . .
H35A H 0.6269 1.3030 0.0537 0.105 Uiso 1 1 calc R . .
H35B H 0.6393 1.3322 0.0999 0.105 Uiso 1 1 calc R . .
H35C H 0.6599 1.2397 0.0880 0.105 Uiso 1 1 calc R . .
C36 C 0.7852(4) 1.4070(3) 0.06220(18) 0.0744(19) Uani 1 1 d . . .
H36A H 0.7459 1.4222 0.0383 0.112 Uiso 1 1 calc R . .
H36B H 0.8548 1.4189 0.0569 0.112 Uiso 1 1 calc R . .
H36C H 0.7629 1.4381 0.0860 0.112 Uiso 1 1 calc R . .
Ni1A Ni 0.20141(4) 0.45095(4) 0.122758(16) 0.03464(16) Uani 1 1 d . . .
Cl1A Cl 0.34273(9) 0.38378(8) 0.13441(4) 0.0489(4) Uani 1 1 d . . .
Cl2A Cl 0.12428(10) 0.54525(9) 0.16093(4) 0.0568(4) Uani 1 1 d . . .
N1A N 0.1092(3) 0.3458(2) 0.13626(11) 0.0315(10) Uani 1 1 d . . .
N2A N 0.1491(3) 0.4230(2) 0.06894(10) 0.0283(9) Uani 1 1 d . . .
N3A N 0.2670(3) 0.5410(2) 0.08558(10) 0.0317(9) Uani 1 1 d . . .
N4A N 0.4042(3) 0.6621(2) 0.15511(11) 0.0329(10) Uani 1 1 d . . .
C1A C 0.1026(4) 0.3043(3) 0.17504(14) 0.0344(12) Uani 1 1 d . . .
C2A C 0.0418(4) 0.3400(3) 0.20512(15) 0.0402(14) Uani 1 1 d . . .
C3A C 0.0465(4) 0.3088(4) 0.24402(16) 0.0564(18) Uani 1 1 d . . .
H3A H 0.0072 0.3325 0.2648 0.068 Uiso 1 1 calc R . .
C4A C 0.1066(5) 0.2442(4) 0.25378(17) 0.0619(19) Uani 1 1 d . . .
H4A H 0.1105 0.2252 0.2811 0.074 Uiso 1 1 calc R . .
C5A C 0.1611(4) 0.2076(4) 0.22339(17) 0.0566(16) Uani 1 1 d . . .
H5A H 0.1997 0.1613 0.2299 0.068 Uiso 1 1 calc R . .
C6A C 0.1610(4) 0.2370(3) 0.18299(15) 0.0396(13) Uani 1 1 d . . .
C7A C 0.2187(4) 0.1901(3) 0.15149(16) 0.0473(14) Uani 1 1 d . . .
H7A H 0.2176 0.2216 0.1254 0.057 Uiso 1 1 calc R . .
C8A C 0.1679(5) 0.1071(3) 0.14363(18) 0.078(2) Uani 1 1 d . . .
H8A1 H 0.1683 0.0750 0.1688 0.117 Uiso 1 1 calc R . .
H8A2 H 0.2037 0.0778 0.1223 0.117 Uiso 1 1 calc R . .
H8A3 H 0.0998 0.1161 0.1349 0.117 Uiso 1 1 calc R . .
C9A C 0.3255(4) 0.1740(3) 0.16264(17) 0.0645(17) Uani 1 1 d . . .
H9A1 H 0.3602 0.2257 0.1661 0.097 Uiso 1 1 calc R . .
H9A2 H 0.3570 0.1427 0.1408 0.097 Uiso 1 1 calc R . .
H9A3 H 0.3284 0.1433 0.1882 0.097 Uiso 1 1 calc R . .
C10A C -0.0334(4) 0.4038(3) 0.19369(16) 0.0452(14) Uani 1 1 d . . .
H10A H -0.0056 0.4370 0.1709 0.054 Uiso 1 1 calc R . .
C11A C -0.1281(4) 0.3635(3) 0.17841(16) 0.0572(16) Uani 1 1 d . . .
H11D H -0.1127 0.3278 0.1554 0.086 Uiso 1 1 calc R . .
H11E H -0.1747 0.4053 0.1695 0.086 Uiso 1 1 calc R . .
H11F H -0.1575 0.3317 0.2005 0.086 Uiso 1 1 calc R . .
C12A C -0.0608(4) 0.4608(4) 0.22820(17) 0.076(2) Uani 1 1 d . . .
H12D H -0.0959 0.4306 0.2494 0.113 Uiso 1 1 calc R . .
H12E H -0.1034 0.5040 0.2177 0.113 Uiso 1 1 calc R . .
H12F H -0.0009 0.4847 0.2398 0.113 Uiso 1 1 calc R . .
C13A C 0.0748(3) 0.3148(3) 0.10404(13) 0.0302(12) Uani 1 1 d . . .
H13A H 0.0383 0.2657 0.1051 0.036 Uiso 1 1 calc R . .
C14A C 0.0921(3) 0.3559(3) 0.06490(13) 0.0265(11) Uani 1 1 d . . .
C15A C 0.0622(3) 0.3298(3) 0.02725(13) 0.0346(13) Uani 1 1 d . . .
H15A H 0.0252 0.2813 0.0245 0.041 Uiso 1 1 calc R . .
C16A C 0.0867(4) 0.3756(3) -0.00706(14) 0.0378(13) Uani 1 1 d . . .
H16A H 0.0645 0.3594 -0.0333 0.045 Uiso 1 1 calc R . .
C17A C 0.1435(3) 0.4444(3) -0.00268(13) 0.0309(11) Uani 1 1 d . . .
H17A H 0.1616 0.4758 -0.0258 0.037 Uiso 1 1 calc R . .
C18A C 0.1737(3) 0.4672(3) 0.03622(12) 0.0302(11) Uani 1 1 d . . .
C19A C 0.2369(3) 0.5382(3) 0.04616(13) 0.0321(11) Uani 1 1 d . . .
C20A C 0.2618(4) 0.5968(3) 0.01805(15) 0.0418(14) Uani 1 1 d . . .
H20A H 0.2368 0.5948 -0.0090 0.050 Uiso 1 1 calc R . .
C21A C 0.3236(4) 0.6581(3) 0.03010(14) 0.0462(14) Uani 1 1 d . . .
H21A H 0.3422 0.6987 0.0111 0.055 Uiso 1 1 calc R . .
C22A C 0.3590(3) 0.6613(3) 0.06960(14) 0.0390(13) Uani 1 1 d . . .
H22A H 0.4028 0.7030 0.0780 0.047 Uiso 1 1 calc R . .
C23A C 0.3281(3) 0.6011(3) 0.09685(13) 0.0317(12) Uani 1 1 d . . .
C24A C 0.3548(3) 0.6049(3) 0.14046(14) 0.0338(12) Uani 1 1 d . . .
H24A H 0.3337 0.5625 0.1580 0.041 Uiso 1 1 calc R . .
C25A C 0.4145(4) 0.6629(3) 0.19865(14) 0.0388(13) Uani 1 1 d . . .
C26A C 0.3582(4) 0.7213(4) 0.21951(15) 0.0461(15) Uani 1 1 d . . .
C27A C 0.3651(4) 0.7229(4) 0.26174(17) 0.0575(17) Uani 1 1 d . . .
H27A H 0.3286 0.7618 0.2768 0.069 Uiso 1 1 calc R . .
C28A C 0.4251(4) 0.6682(4) 0.28215(16) 0.0626(19) Uani 1 1 d . . .
H28A H 0.4266 0.6677 0.3111 0.075 Uiso 1 1 calc R . .
C29A C 0.4816(4) 0.6152(4) 0.26065(17) 0.0567(17) Uani 1 1 d . . .
H29A H 0.5241 0.5796 0.2752 0.068 Uiso 1 1 calc R . .
C30A C 0.4797(4) 0.6110(3) 0.21854(15) 0.0420(14) Uani 1 1 d . . .
C31A C 0.5521(4) 0.5569(3) 0.19579(16) 0.0518(15) Uani 1 1 d . . .
H31A H 0.5410 0.5661 0.1660 0.062 Uiso 1 1 calc R . .
C32A C 0.6598(4) 0.5798(4) 0.20466(18) 0.078(2) Uani 1 1 d . . .
H32D H 0.6697 0.6375 0.1990 0.117 Uiso 1 1 calc R . .
H32E H 0.7035 0.5476 0.1873 0.117 Uiso 1 1 calc R . .
H32F H 0.6747 0.5688 0.2334 0.117 Uiso 1 1 calc R . .
C33A C 0.5348(5) 0.4672(4) 0.20380(19) 0.084(2) Uani 1 1 d . . .
H33D H 0.5421 0.4562 0.2330 0.126 Uiso 1 1 calc R . .
H33E H 0.5829 0.4351 0.1884 0.126 Uiso 1 1 calc R . .
H33F H 0.4680 0.4525 0.1951 0.126 Uiso 1 1 calc R . .
C34A C 0.2938(4) 0.7813(3) 0.19648(15) 0.0467(14) Uani 1 1 d . . .
H34A H 0.3120 0.7775 0.1670 0.056 Uiso 1 1 calc R . .
C35A C 0.1851(4) 0.7590(3) 0.20001(17) 0.0665(18) Uani 1 1 d . . .
H35D H 0.1635 0.7661 0.2283 0.100 Uiso 1 1 calc R . .
H35E H 0.1759 0.7024 0.1918 0.100 Uiso 1 1 calc R . .
H35F H 0.1462 0.7943 0.1821 0.100 Uiso 1 1 calc R . .
C36A C 0.3106(4) 0.8689(3) 0.20970(17) 0.0683(18) Uani 1 1 d . . .
H36D H 0.2966 0.8743 0.2389 0.102 Uiso 1 1 calc R . .
H36E H 0.2669 0.9048 0.1942 0.102 Uiso 1 1 calc R . .
H36F H 0.3793 0.8840 0.2045 0.102 Uiso 1 1 calc R . .

loop_
_atom_site_aniso_label
_atom_site_aniso_U_11
_atom_site_aniso_U_22
_atom_site_aniso_U_33
_atom_site_aniso_U_23
_atom_site_aniso_U_13
_atom_site_aniso_U_12
Ni1 0.0395(4) 0.0365(4) 0.0243(3) 0.0037(3) -0.0033(3) -0.0108(3)
Cl1 0.0456(8) 0.0416(8) 0.0436(8) -0.0009(6) -0.0096(6) -0.0038(6)
Cl2 0.0485(9) 0.0540(8) 0.0422(7) -0.0066(7) 0.0073(7) -0.0125(7)
N1 0.035(2) 0.035(2) 0.019(2) 0.0073(18) -0.0030(17) -0.007(2)
N2 0.035(2) 0.034(2) 0.023(2) -0.0017(18) -0.0015(18) -0.007(2)
N3 0.036(2) 0.033(2) 0.032(2) -0.001(2) -0.0039(18) -0.008(2)
N4 0.035(3) 0.031(2) 0.044(3) 0.007(2) -0.001(2) -0.011(2)
C1 0.038(3) 0.037(3) 0.029(3) 0.004(2) 0.001(2) -0.016(3)
C2 0.044(3) 0.044(3) 0.030(3) -0.003(3) 0.010(2) -0.026(3)
C3 0.067(4) 0.066(4) 0.039(4) -0.016(3) 0.009(3) -0.027(4)
C4 0.079(5) 0.094(6) 0.036(4) -0.006(4) -0.003(4) -0.046(4)
C5 0.063(4) 0.084(5) 0.039(4) 0.016(4) -0.010(3) -0.035(4)
C6 0.046(3) 0.047(4) 0.031(3) 0.011(3) -0.006(3) -0.027(3)
C7 0.058(4) 0.044(4) 0.058(4) 0.003(3) -0.021(3) -0.021(3)
C8 0.072(5) 0.066(4) 0.074(4) 0.011(4) 0.010(4) 0.006(4)
C9 0.055(4) 0.080(5) 0.103(5) 0.052(4) -0.016(4) -0.012(4)
C10 0.059(4) 0.045(3) 0.047(3) -0.008(3) 0.019(3) -0.006(3)
C11 0.059(4) 0.069(4) 0.064(4) -0.009(3) 0.022(3) -0.004(3)
C12 0.083(5) 0.065(4) 0.088(5) 0.008(4) 0.035(4) -0.007(4)
C13 0.027(3) 0.035(3) 0.027(3) 0.002(2) -0.003(2) -0.007(2)
C14 0.034(3) 0.035(3) 0.021(3) -0.006(2) 0.002(2) -0.003(2)
C15 0.036(3) 0.038(3) 0.031(3) 0.002(2) 0.001(2) -0.006(3)
C16 0.050(3) 0.049(4) 0.021(3) 0.002(3) 0.007(2) -0.012(3)
C17 0.036(3) 0.052(3) 0.025(3) -0.002(2) -0.005(2) 0.000(3)
C18 0.024(3) 0.032(3) 0.027(2) -0.005(2) -0.0004(19) 0.001(2)
C19 0.027(3) 0.031(3) 0.033(3) -0.002(2) -0.003(2) 0.003(2)
C20 0.046(3) 0.033(3) 0.033(3) -0.005(2) -0.010(2) 0.000(3)
C21 0.046(4) 0.046(4) 0.051(4) -0.003(3) -0.018(3) -0.011(3)
C22 0.036(3) 0.035(3) 0.059(4) 0.004(3) -0.008(3) -0.015(3)
C23 0.029(3) 0.028(3) 0.041(3) -0.003(2) -0.001(2) -0.009(2)
C24 0.034(3) 0.043(3) 0.039(3) -0.008(3) -0.008(2) -0.004(3)
C25 0.036(3) 0.041(3) 0.034(3) 0.006(3) -0.004(2) -0.014(3)
C26 0.043(3) 0.052(4) 0.039(3) 0.003(3) -0.003(3) -0.018(3)
C27 0.047(4) 0.063(4) 0.052(4) 0.018(3) -0.012(3) -0.005(3)
C28 0.047(4) 0.091(5) 0.044(4) -0.001(4) -0.001(3) -0.015(4)
C29 0.045(4) 0.068(4) 0.043(4) -0.014(3) 0.003(3) -0.014(3)
C30 0.036(3) 0.048(4) 0.046(3) -0.003(3) 0.001(3) -0.016(3)
C31 0.058(4) 0.049(4) 0.055(4) 0.002(3) 0.014(3) -0.012(3)
C32 0.088(6) 0.072(5) 0.093(5) -0.009(4) -0.026(4) 0.012(4)
C33 0.071(5) 0.081(5) 0.144(7) -0.057(5) 0.008(5) 0.001(4)
C34 0.066(4) 0.044(4) 0.048(4) 0.007(3) -0.010(3) -0.002(3)
C35 0.074(5) 0.061(4) 0.075(5) -0.001(3) 0.020(4) -0.002(4)
C36 0.079(5) 0.058(4) 0.087(5) 0.001(4) -0.002(4) -0.003(4)
Ni1A 0.0421(4) 0.0389(4) 0.0229(3) 0.0023(3) -0.0025(3) -0.0128(3)
Cl1A 0.0434(8) 0.0629(9) 0.0404(8) 0.0123(7) -0.0052(6) -0.0050(7)
Cl2A 0.0761(10) 0.0485(9) 0.0458(8) -0.0106(7) 0.0195(7) -0.0191(8)
N1A 0.030(2) 0.041(2) 0.023(2) -0.0023(19) 0.0045(17) -0.005(2)
N2A 0.030(2) 0.028(2) 0.027(2) -0.0007(18) -0.0030(17) -0.0030(18)
N3A 0.039(2) 0.037(2) 0.019(2) 0.0042(19) -0.0019(17) -0.018(2)
N4A 0.030(2) 0.035(3) 0.034(2) 0.000(2) -0.0040(19) -0.009(2)
C1A 0.040(3) 0.037(3) 0.027(3) 0.002(2) -0.008(2) -0.014(3)
C2A 0.037(3) 0.053(4) 0.031(3) -0.007(3) -0.002(2) -0.027(3)
C3A 0.051(4) 0.088(5) 0.030(3) -0.015(3) 0.007(3) -0.033(4)
C4A 0.066(5) 0.089(5) 0.030(3) 0.015(4) -0.011(3) -0.025(4)
C5A 0.050(4) 0.063(4) 0.057(4) 0.021(3) -0.012(3) -0.014(3)
C6A 0.042(3) 0.043(3) 0.034(3) 0.001(3) -0.009(3) -0.013(3)
C7A 0.049(4) 0.042(3) 0.051(3) 0.002(3) -0.012(3) 0.008(3)
C8A 0.084(5) 0.057(4) 0.093(5) -0.017(4) -0.010(4) -0.005(4)
C9A 0.061(4) 0.060(4) 0.073(4) 0.001(3) -0.014(4) 0.016(4)
C10A 0.038(3) 0.049(4) 0.049(3) -0.012(3) 0.012(3) -0.005(3)
C11A 0.057(4) 0.059(4) 0.056(4) -0.007(3) -0.007(3) 0.006(3)
C12A 0.053(4) 0.079(5) 0.095(5) -0.040(4) 0.019(4) -0.010(4)
C13A 0.034(3) 0.030(3) 0.028(3) 0.003(2) 0.000(2) -0.005(2)
C14A 0.023(3) 0.025(3) 0.032(3) -0.005(2) -0.002(2) -0.004(2)
C15A 0.039(3) 0.036(3) 0.029(3) -0.007(2) -0.002(2) -0.010(3)
C16A 0.042(3) 0.048(3) 0.024(3) 0.000(3) -0.008(2) -0.004(3)
C17A 0.028(3) 0.042(3) 0.023(3) 0.006(2) 0.000(2) -0.006(2)
C18A 0.035(3) 0.036(3) 0.020(2) 0.005(2) 0.003(2) -0.001(3)
C19A 0.034(3) 0.037(3) 0.025(3) 0.007(2) -0.001(2) -0.004(3)
C20A 0.045(3) 0.044(3) 0.036(3) 0.007(3) -0.005(2) -0.009(3)
C21A 0.061(4) 0.046(3) 0.032(3) 0.016(3) 0.003(3) -0.014(3)
C22A 0.046(3) 0.040(3) 0.031(3) 0.007(3) -0.002(2) -0.022(3)
C23A 0.033(3) 0.034(3) 0.028(3) 0.003(2) 0.001(2) 0.000(2)
C24A 0.029(3) 0.038(3) 0.035(3) 0.006(2) -0.003(2) -0.010(2)
C25A 0.044(3) 0.045(3) 0.027(3) -0.001(3) 0.001(2) -0.027(3)
C26A 0.043(3) 0.069(4) 0.026(3) -0.002(3) 0.001(2) -0.011(3)
C27A 0.051(4) 0.084(5) 0.038(4) -0.014(3) 0.005(3) -0.027(4)
C28A 0.061(4) 0.106(6) 0.020(3) 0.012(4) -0.005(3) -0.030(4)
C29A 0.058(4) 0.065(4) 0.048(4) 0.009(3) -0.013(3) -0.022(4)
C30A 0.049(4) 0.046(3) 0.031(3) 0.010(3) -0.009(3) -0.019(3)
C31A 0.055(4) 0.047(4) 0.053(4) 0.013(3) -0.019(3) -0.012(3)
C32A 0.054(4) 0.086(5) 0.096(5) -0.020(4) -0.008(4) -0.007(4)
C33A 0.087(5) 0.063(5) 0.101(5) 0.024(4) -0.033(4) -0.009(4)
C34A 0.045(4) 0.058(4) 0.037(3) -0.011(3) 0.001(3) 0.004(3)
C35A 0.046(4) 0.071(4) 0.082(4) -0.026(4) -0.004(3) 0.005(4)
C36A 0.066(4) 0.065(4) 0.073(4) -0.015(3) 0.004(4) -0.024(4)

loop_
_atom_type_symbol
_atom_type_description
_atom_type_scat_dispersion_real
_atom_type_scat_dispersion_imag
_atom_type_scat_source
C C 0.0033 0.0016 'International Tables Vol C Tables 4.2.6.8 and 6.1.1.4'
H H 0.0000 0.0000 'International Tables Vol C Tables 4.2.6.8 and 6.1.1.4'
N N 0.0061 0.0033 'International Tables Vol C Tables 4.2.6.8 and 6.1.1.4'
Cl Cl 0.1484 0.1585 'International Tables Vol C Tables 4.2.6.8 and 6.1.1.4'
Ni Ni 0.3393 1.1124 'International Tables Vol C Tables 4.2.6.8 and 6.1.1.4'
O O 0.0106 0.0060 'International Tables Vol C Tables 4.2.6.8 and 6.1.1.4'

loop_
_geom_angle_atom_site_label_1
_geom_angle_atom_site_label_2
_geom_angle_atom_site_label_3
_geom_angle
_geom_angle_site_symmetry_1
_geom_angle_site_symmetry_3
_geom_angle_publ_flag
N2 Ni1 N3 78.81(15) . . ?
N2 Ni1 N1 77.82(14) . . ?
N3 Ni1 N1 156.34(14) . . ?
N2 Ni1 Cl2 115.96(11) . . ?
N3 Ni1 Cl2 93.23(11) . . ?
N1 Ni1 Cl2 93.68(10) . . ?
N2 Ni1 Cl1 113.23(11) . . ?
N3 Ni1 Cl1 92.86(11) . . ?
N1 Ni1 Cl1 99.64(10) . . ?
Cl2 Ni1 Cl1 130.69(5) . . ?
C13 N1 C1 120.5(4) . . ?
C13 N1 Ni1 111.8(3) . . ?
C1 N1 Ni1 126.2(3) . . ?
C14 N2 C18 120.7(4) . . ?
C14 N2 Ni1 119.4(3) . . ?
C18 N2 Ni1 120.0(3) . . ?
C23 N3 C19 119.3(4) . . ?
C23 N3 Ni1 128.0(3) . . ?
C19 N3 Ni1 112.8(3) . . ?
C24 N4 C25 116.8(4) . . ?
C2 C1 C6 123.7(5) . . ?
C2 C1 N1 118.9(4) . . ?
C6 C1 N1 117.2(5) . . ?
C1 C2 C3 116.8(5) . . ?
C1 C2 C10 124.8(4) . . ?
C3 C2 C10 118.3(5) . . ?
C4 C3 C2 120.4(6) . . ?
C4 C3 H3 119.8 . . ?
C2 C3 H3 119.8 . . ?
C5 C4 C3 121.0(6) . . ?
C5 C4 H4 119.5 . . ?
C3 C4 H4 119.5 . . ?
C4 C5 C6 122.0(6) . . ?
C4 C5 H5 119.0 . . ?
C6 C5 H5 119.0 . . ?
C1 C6 C5 115.8(6) . . ?
C1 C6 C7 122.2(5) . . ?
C5 C6 C7 121.6(5) . . ?
C6 C7 C8 110.4(4) . . ?
C6 C7 C9 114.4(5) . . ?
C8 C7 C9 109.3(5) . . ?
C6 C7 H7 107.5 . . ?
C8 C7 H7 107.5 . . ?
C9 C7 H7 107.5 . . ?
C7 C8 H8A 109.5 . . ?
C7 C8 H8B 109.5 . . ?
H8A C8 H8B 109.5 . . ?
C7 C8 H8C 109.5 . . ?
H8A C8 H8C 109.5 . . ?
H8B C8 H8C 109.5 . . ?
C7 C9 H9A 109.5 . . ?
C7 C9 H9B 109.5 . . ?
H9A C9 H9B 109.5 . . ?
C7 C9 H9C 109.5 . . ?
H9A C9 H9C 109.5 . . ?
H9B C9 H9C 109.5 . . ?
C2 C10 C11 114.3(4) . . ?
C2 C10 C12 109.9(5) . . ?
C11 C10 C12 109.4(4) . . ?
C2 C10 H10 107.7 . . ?
C11 C10 H10 107.7 . . ?
C12 C10 H10 107.7 . . ?
C10 C11 H11A 109.5 . . ?
C10 C11 H11B 109.5 . . ?
H11A C11 H11B 109.5 . . ?
C10 C11 H11C 109.5 . . ?
H11A C11 H11C 109.5 . . ?
H11B C11 H11C 109.5 . . ?
C10 C12 H12A 109.5 . . ?
C10 C12 H12B 109.5 . . ?
H12A C12 H12B 109.5 . . ?
C10 C12 H12C 109.5 . . ?
H12A C12 H12C 109.5 . . ?
H12B C12 H12C 109.5 . . ?
N1 C13 C14 117.8(4) . . ?
N1 C13 H13 121.1 . . ?
C14 C13 H13 121.1 . . ?
N2 C14 C15 121.3(4) . . ?
N2 C14 C13 113.2(4) . . ?
C15 C14 C13 125.3(4) . . ?
C16 C15 C14 118.1(5) . . ?
C16 C15 H15 121.0 . . ?
C14 C15 H15 121.0 . . ?
C17 C16 C15 120.2(4) . . ?
C17 C16 H16 119.9 . . ?
C15 C16 H16 119.9 . . ?
C16 C17 C18 119.1(4) . . ?
C16 C17 H17 120.4 . . ?
C18 C17 H17 120.4 . . ?
N2 C18 C17 120.6(4) . . ?
N2 C18 C19 113.7(4) . . ?
C17 C18 C19 125.6(4) . . ?
N3 C19 C20 121.5(4) . . ?
N3 C19 C18 114.8(4) . . ?
C20 C19 C18 123.7(4) . . ?
C21 C20 C19 118.7(5) . . ?
C21 C20 H20 120.6 . . ?
C19 C20 H20 120.6 . . ?
C20 C21 C22 119.7(5) . . ?
C20 C21 H21 120.1 . . ?
C22 C21 H21 120.1 . . ?
C21 C22 C23 119.6(5) . . ?
C21 C22 H22 120.2 . . ?
C23 C22 H22 120.2 . . ?
N3 C23 C22 121.1(5) . . ?
N3 C23 C24 116.6(4) . . ?
C22 C23 C24 122.3(5) . . ?
N4 C24 C23 121.5(5) . . ?
N4 C24 H24 119.3 . . ?
C23 C24 H24 119.3 . . ?
C30 C25 C26 122.2(5) . . ?
C30 C25 N4 120.9(5) . . ?
C26 C25 N4 116.7(5) . . ?
C27 C26 C25 116.9(5) . . ?
C27 C26 C34 122.3(5) . . ?
C25 C26 C34 120.8(4) . . ?
C28 C27 C26 121.4(6) . . ?
C28 C27 H27 119.3 . . ?
C26 C27 H27 119.3 . . ?
C27 C28 C29 120.9(6) . . ?
C27 C28 H28 119.6 . . ?
C29 C28 H28 119.6 . . ?
C28 C29 C30 121.6(6) . . ?
C28 C29 H29 119.2 . . ?
C30 C29 H29 119.2 . . ?
C29 C30 C25 117.0(5) . . ?
C29 C30 C31 121.6(5) . . ?
C25 C30 C31 121.2(5) . . ?
C32 C31 C30 110.4(5) . . ?
C32 C31 C33 107.1(5) . . ?
C30 C31 C33 114.4(5) . . ?
C32 C31 H31 108.3 . . ?
C30 C31 H31 108.3 . . ?
C33 C31 H31 108.3 . . ?
C31 C32 H32A 109.5 . . ?
C31 C32 H32B 109.5 . . ?
H32A C32 H32B 109.5 . . ?
C31 C32 H32C 109.5 . . ?
H32A C32 H32C 109.5 . . ?
H32B C32 H32C 109.5 . . ?
C31 C33 H33A 109.5 . . ?
C31 C33 H33B 109.5 . . ?
H33A C33 H33B 109.5 . . ?
C31 C33 H33C 109.5 . . ?
H33A C33 H33C 109.5 . . ?
H33B C33 H33C 109.5 . . ?
C26 C34 C35 111.3(5) . . ?
C26 C34 C36 112.6(5) . . ?
C35 C34 C36 110.7(5) . . ?
C26 C34 H34 107.3 . . ?
C35 C34 H34 107.3 . . ?
C36 C34 H34 107.3 . . ?
C34 C35 H35A 109.5 . . ?
C34 C35 H35B 109.5 . . ?
H35A C35 H35B 109.5 . . ?
C34 C35 H35C 109.5 . . ?
H35A C35 H35C 109.5 . . ?
H35B C35 H35C 109.5 . . ?
C34 C36 H36A 109.5 . . ?
C34 C36 H36B 109.5 . . ?
H36A C36 H36B 109.5 . . ?
C34 C36 H36C 109.5 . . ?
H36A C36 H36C 109.5 . . ?
H36B C36 H36C 109.5 . . ?
N2A Ni1A N3A 78.43(14) . . ?
N2A Ni1A N1A 77.73(14) . . ?
N3A Ni1A N1A 156.16(14) . . ?
N2A Ni1A Cl1A 110.31(11) . . ?
N3A Ni1A Cl1A 94.85(11) . . ?
N1A Ni1A Cl1A 93.63(10) . . ?
N2A Ni1A Cl2A 119.60(11) . . ?
N3A Ni1A Cl2A 91.73(11) . . ?
N1A Ni1A Cl2A 99.76(10) . . ?
Cl1A Ni1A Cl2A 129.97(6) . . ?
C13A N1A C1A 121.3(4) . . ?
C13A N1A Ni1A 111.4(3) . . ?
C1A N1A Ni1A 126.1(3) . . ?
C18A N2A C14A 120.6(4) . . ?
C18A N2A Ni1A 120.2(3) . . ?
C14A N2A Ni1A 119.1(3) . . ?
C23A N3A C19A 118.2(4) . . ?
C23A N3A Ni1A 128.3(3) . . ?
C19A N3A Ni1A 113.4(3) . . ?
C24A N4A C25A 116.1(4) . . ?
C6A C1A C2A 122.3(5) . . ?
C6A C1A N1A 120.5(5) . . ?
C2A C1A N1A 116.9(5) . . ?
C3A C2A C1A 117.6(5) . . ?
C3A C2A C10A 121.4(5) . . ?
C1A C2A C10A 120.7(4) . . ?
C2A C3A C4A 122.1(6) . . ?
C2A C3A H3A 118.9 . . ?
C4A C3A H3A 118.9 . . ?
C3A C4A C5A 119.2(5) . . ?
C3A C4A H4A 120.4 . . ?
C5A C4A H4A 120.4 . . ?
C4A C5A C6A 121.7(6) . . ?
C4A C5A H5A 119.1 . . ?
C6A C5A H5A 119.1 . . ?
C1A C6A C5A 116.9(5) . . ?
C1A C6A C7A 125.3(5) . . ?
C5A C6A C7A 117.7(5) . . ?
C6A C7A C9A 114.9(4) . . ?
C6A C7A C8A 109.6(4) . . ?
C9A C7A C8A 108.0(4) . . ?
C6A C7A H7A 108.1 . . ?
C9A C7A H7A 108.1 . . ?
C8A C7A H7A 108.1 . . ?
C7A C8A H8A1 109.5 . . ?
C7A C8A H8A2 109.5 . . ?
H8A1 C8A H8A2 109.5 . . ?
C7A C8A H8A3 109.5 . . ?
H8A1 C8A H8A3 109.5 . . ?
H8A2 C8A H8A3 109.5 . . ?
C7A C9A H9A1 109.5 . . ?
C7A C9A H9A2 109.5 . . ?
H9A1 C9A H9A2 109.5 . . ?
C7A C9A H9A3 109.5 . . ?
H9A1 C9A H9A3 109.5 . . ?
H9A2 C9A H9A3 109.5 . . ?
C2A C10A C12A 114.3(5) . . ?
C2A C10A C11A 110.2(4) . . ?
C12A C10A C11A 107.9(4) . . ?
C2A C10A H10A 108.1 . . ?
C12A C10A H10A 108.1 . . ?
C11A C10A H10A 108.1 . . ?
C10A C11A H11D 109.5 . . ?
C10A C11A H11E 109.5 . . ?
H11D C11A H11E 109.5 . . ?
C10A C11A H11F 109.5 . . ?
H11D C11A H11F 109.5 . . ?
H11E C11A H11F 109.5 . . ?
C10A C12A H12D 109.5 . . ?
C10A C12A H12E 109.5 . . ?
H12D C12A H12E 109.5 . . ?
C10A C12A H12F 109.5 . . ?
H12D C12A H12F 109.5 . . ?
H12E C12A H12F 109.5 . . ?
N1A C13A C14A 118.9(4) . . ?
N1A C13A H13A 120.6 . . ?
C14A C13A H13A 120.6 . . ?
N2A C14A C15A 120.9(4) . . ?
N2A C14A C13A 112.5(4) . . ?
C15A C14A C13A 126.5(4) . . ?
C14A C15A C16A 119.1(5) . . ?
C14A C15A H15A 120.5 . . ?
C16A C15A H15A 120.5 . . ?
C17A C16A C15A 119.7(4) . . ?
C17A C16A H16A 120.2 . . ?
C15A C16A H16A 120.2 . . ?
C16A C17A C18A 118.8(4) . . ?
C16A C17A H17A 120.6 . . ?
C18A C17A H17A 120.6 . . ?
N2A C18A C17A 120.9(4) . . ?
N2A C18A C19A 113.4(4) . . ?
C17A C18A C19A 125.7(4) . . ?
N3A C19A C20A 122.6(4) . . ?
N3A C19A C18A 114.2(4) . . ?
C20A C19A C18A 123.2(4) . . ?
C21A C20A C19A 118.3(5) . . ?
C21A C20A H20A 120.8 . . ?
C19A C20A H20A 120.8 . . ?
C20A C21A C22A 120.7(5) . . ?
C20A C21A H21A 119.6 . . ?
C22A C21A H21A 119.6 . . ?
C21A C22A C23A 117.8(4) . . ?
C21A C22A H22A 121.1 . . ?
C23A C22A H22A 121.1 . . ?
N3A C23A C22A 122.2(4) . . ?
N3A C23A C24A 116.6(4) . . ?
C22A C23A C24A 121.0(4) . . ?
N4A C24A C23A 122.3(4) . . ?
N4A C24A H24A 118.9 . . ?
C23A C24A H24A 118.9 . . ?
C30A C25A C26A 122.6(5) . . ?
C30A C25A N4A 121.5(5) . . ?
C26A C25A N4A 115.9(5) . . ?
C27A C26A C25A 117.4(5) . . ?
C27A C26A C34A 121.5(5) . . ?
C25A C26A C34A 121.1(4) . . ?
C26A C27A C28A 120.6(6) . . ?
C26A C27A H27A 119.7 . . ?
C28A C27A H27A 119.7 . . ?
C29A C28A C27A 120.0(5) . . ?
C29A C28A H28A 120.0 . . ?
C27A C28A H28A 120.0 . . ?
C28A C29A C30A 122.6(6) . . ?
C28A C29A H29A 118.7 . . ?
C30A C29A H29A 118.7 . . ?
C29A C30A C25A 116.6(6) . . ?
C29A C30A C31A 120.4(5) . . ?
C25A C30A C31A 122.8(5) . . ?
C30A C31A C33A 112.6(5) . . ?
C30A C31A C32A 112.2(5) . . ?
C33A C31A C32A 110.7(5) . . ?
C30A C31A H31A 107.0 . . ?
C33A C31A H31A 107.0 . . ?
C32A C31A H31A 107.0 . . ?
C31A C32A H32D 109.5 . . ?
C31A C32A H32E 109.5 . . ?
H32D C32A H32E 109.5 . . ?
C31A C32A H32F 109.5 . . ?
H32D C32A H32F 109.5 . . ?
H32E C32A H32F 109.5 . . ?
C31A C33A H33D 109.5 . . ?
C31A C33A H33E 109.5 . . ?
H33D C33A H33E 109.5 . . ?
C31A C33A H33F 109.5 . . ?
H33D C33A H33F 109.5 . . ?
H33E C33A H33F 109.5 . . ?
C26A C34A C35A 111.2(5) . . ?
C26A C34A C36A 112.9(5) . . ?
C35A C34A C36A 110.6(5) . . ?
C26A C34A H34A 107.3 . . ?
C35A C34A H34A 107.3 . . ?
C36A C34A H34A 107.3 . . ?
C34A C35A H35D 109.5 . . ?
C34A C35A H35E 109.5 . . ?
H35D C35A H35E 109.5 . . ?
C34A C35A H35F 109.5 . . ?
H35D C35A H35F 109.5 . . ?
H35E C35A H35F 109.5 . . ?
C34A C36A H36D 109.5 . . ?
C34A C36A H36E 109.5 . . ?
H36D C36A H36E 109.5 . . ?
C34A C36A H36F 109.5 . . ?
H36D C36A H36F 109.5 . . ?
H36E C36A H36F 109.5 . . ?

loop_
_geom_bond_atom_site_label_1
_geom_bond_atom_site_label_2
_geom_bond_distance
_geom_bond_site_symmetry_2
_geom_bond_publ_flag
Ni1 N2 1.956(3) . ?
Ni1 N3 2.122(4) . ?
Ni1 N1 2.167(4) . ?
Ni1 Cl2 2.2523(14) . ?
Ni1 Cl1 2.2603(14) . ?
N1 C13 1.276(5) . ?
N1 C1 1.451(5) . ?
N2 C14 1.332(5) . ?
N2 C18 1.339(5) . ?
N3 C23 1.339(5) . ?
N3 C19 1.363(5) . ?
N4 C24 1.269(5) . ?
N4 C25 1.431(6) . ?
C1 C2 1.395(6) . ?
C1 C6 1.401(6) . ?
C2 C3 1.414(6) . ?
C2 C10 1.524(7) . ?
C3 C4 1.375(8) . ?
C3 H3 0.9500 . ?
C4 C5 1.358(8) . ?
C4 H4 0.9500 . ?
C5 C6 1.406(7) . ?
C5 H5 0.9500 . ?
C6 C7 1.494(7) . ?
C7 C8 1.534(7) . ?
C7 C9 1.544(7) . ?
C7 H7 1.0000 . ?
C8 H8A 0.9800 . ?
C8 H8B 0.9800 . ?
C8 H8C 0.9800 . ?
C9 H9A 0.9800 . ?
C9 H9B 0.9800 . ?
C9 H9C 0.9800 . ?
C10 C11 1.529(6) . ?
C10 C12 1.531(7) . ?
C10 H10 1.0000 . ?
C11 H11A 0.9800 . ?
C11 H11B 0.9800 . ?
C11 H11C 0.9800 . ?
C12 H12A 0.9800 . ?
C12 H12B 0.9800 . ?
C12 H12C 0.9800 . ?
C13 C14 1.473(6) . ?
C13 H13 0.9500 . ?
C14 C15 1.388(6) . ?
C15 C16 1.384(6) . ?
C15 H15 0.9500 . ?
C16 C17 1.364(6) . ?
C16 H16 0.9500 . ?
C17 C18 1.387(6) . ?
C17 H17 0.9500 . ?
C18 C19 1.483(6) . ?
C19 C20 1.393(6) . ?
C20 C21 1.368(6) . ?
C20 H20 0.9500 . ?
C21 C22 1.382(6) . ?
C21 H21 0.9500 . ?
C22 C23 1.388(6) . ?
C22 H22 0.9500 . ?
C23 C24 1.473(6) . ?
C24 H24 0.9500 . ?
C25 C30 1.407(7) . ?
C25 C26 1.418(7) . ?
C26 C27 1.399(6) . ?
C26 C34 1.517(7) . ?
C27 C28 1.366(7) . ?
C27 H27 0.9500 . ?
C28 C29 1.369(7) . ?
C28 H28 0.9500 . ?
C29 C30 1.395(7) . ?
C29 H29 0.9500 . ?
C30 C31 1.514(7) . ?
C31 C32 1.507(7) . ?
C31 C33 1.520(7) . ?
C31 H31 1.0000 . ?
C32 H32A 0.9800 . ?
C32 H32B 0.9800 . ?
C32 H32C 0.9800 . ?
C33 H33A 0.9800 . ?
C33 H33B 0.9800 . ?
C33 H33C 0.9800 . ?
C34 C35 1.523(7) . ?
C34 C36 1.531(7) . ?
C34 H34 1.0000 . ?
C35 H35A 0.9800 . ?
C35 H35B 0.9800 . ?
C35 H35C 0.9800 . ?
C36 H36A 0.9800 . ?
C36 H36B 0.9800 . ?
C36 H36C 0.9800 . ?
Ni1A N2A 1.956(3) . ?
Ni1A N3A 2.118(3) . ?
Ni1A N1A 2.184(4) . ?
Ni1A Cl1A 2.2482(14) . ?
Ni1A Cl2A 2.2542(15) . ?
N1A C13A 1.263(5) . ?
N1A C1A 1.446(5) . ?
N2A C18A 1.339(5) . ?
N2A C14A 1.357(5) . ?
N3A C23A 1.345(5) . ?
N3A C19A 1.356(5) . ?
N4A C24A 1.253(5) . ?
N4A C25A 1.434(5) . ?
C1A C6A 1.390(6) . ?
C1A C2A 1.414(7) . ?
C2A C3A 1.376(7) . ?
C2A C10A 1.514(7) . ?
C3A C4A 1.380(8) . ?
C3A H3A 0.9500 . ?
C4A C5A 1.380(7) . ?
C4A H4A 0.9500 . ?
C5A C6A 1.410(6) . ?
C5A H5A 0.9500 . ?
C6A C7A 1.509(7) . ?
C7A C9A 1.519(7) . ?
C7A C8A 1.555(7) . ?
C7A H7A 1.0000 . ?
C8A H8A1 0.9800 . ?
C8A H8A2 0.9800 . ?
C8A H8A3 0.9800 . ?
C9A H9A1 0.9800 . ?
C9A H9A2 0.9800 . ?
C9A H9A3 0.9800 . ?
C10A C12A 1.517(6) . ?
C10A C11A 1.531(6) . ?
C10A H10A 1.0000 . ?
C11A H11D 0.9800 . ?
C11A H11E 0.9800 . ?
C11A H11F 0.9800 . ?
C12A H12D 0.9800 . ?
C12A H12E 0.9800 . ?
C12A H12F 0.9800 . ?
C13A C14A 1.470(6) . ?
C13A H13A 0.9500 . ?
C14A C15A 1.368(6) . ?
C15A C16A 1.394(6) . ?
C15A H15A 0.9500 . ?
C16A C17A 1.381(6) . ?
C16A H16A 0.9500 . ?
C17A C18A 1.390(5) . ?
C17A H17A 0.9500 . ?
C18A C19A 1.488(6) . ?
C19A C20A 1.377(6) . ?
C20A C21A 1.373(6) . ?
C20A H20A 0.9500 . ?
C21A C22A 1.382(6) . ?
C21A H21A 0.9500 . ?
C22A C23A 1.399(6) . ?
C22A H22A 0.9500 . ?
C23A C24A 1.475(6) . ?
C24A H24A 0.9500 . ?
C25A C30A 1.394(7) . ?
C25A C26A 1.408(7) . ?
C26A C27A 1.387(7) . ?
C26A C34A 1.520(7) . ?
C27A C28A 1.388(7) . ?
C27A H27A 0.9500 . ?
C28A C29A 1.360(8) . ?
C28A H28A 0.9500 . ?
C29A C30A 1.382(7) . ?
C29A H29A 0.9500 . ?
C30A C31A 1.522(7) . ?
C31A C33A 1.522(7) . ?
C31A C32A 1.537(7) . ?
C31A H31A 1.0000 . ?
C32A H32D 0.9800 . ?
C32A H32E 0.9800 . ?
C32A H32F 0.9800 . ?
C33A H33D 0.9800 . ?
C33A H33E 0.9800 . ?
C33A H33F 0.9800 . ?
C34A C35A 1.524(7) . ?
C34A C36A 1.527(6) . ?
C34A H34A 1.0000 . ?
C35A H35D 0.9800 . ?
C35A H35E 0.9800 . ?
C35A H35F 0.9800 . ?
C36A H36D 0.9800 . ?
C36A H36E 0.9800 . ?
C36A H36F 0.9800 . ?

loop_
_geom_torsion_atom_site_label_1
_geom_torsion_atom_site_label_2
_geom_torsion_atom_site_label_3
_geom_torsion_atom_site_label_4
_geom_torsion
_geom_torsion_site_symmetry_1
_geom_torsion_site_symmetry_2
_geom_torsion_site_symmetry_3
_geom_torsion_site_symmetry_4
_geom_torsion_publ_flag
N2 Ni1 N1 C13 -1.2(3) . . . . ?
N3 Ni1 N1 C13 7.9(6) . . . . ?
Cl2 Ni1 N1 C13 114.6(3) . . . . ?
Cl1 Ni1 N1 C13 -113.1(3) . . . . ?
N2 Ni1 N1 C1 -167.0(4) . . . . ?
N3 Ni1 N1 C1 -157.9(4) . . . . ?
Cl2 Ni1 N1 C1 -51.2(4) . . . . ?
Cl1 Ni1 N1 C1 81.1(4) . . . . ?
N3 Ni1 N2 C14 -176.8(4) . . . . ?
N1 Ni1 N2 C14 -0.5(3) . . . . ?
Cl2 Ni1 N2 C14 -88.7(3) . . . . ?
Cl1 Ni1 N2 C14 94.9(3) . . . . ?
N3 Ni1 N2 C18 1.3(3) . . . . ?
N1 Ni1 N2 C18 177.7(4) . . . . ?
Cl2 Ni1 N2 C18 89.5(3) . . . . ?
Cl1 Ni1 N2 C18 -87.0(3) . . . . ?
N2 Ni1 N3 C23 177.3(4) . . . . ?
N1 Ni1 N3 C23 168.3(4) . . . . ?
Cl2 Ni1 N3 C23 61.5(4) . . . . ?
Cl1 Ni1 N3 C23 -69.6(4) . . . . ?
N2 Ni1 N3 C19 -0.8(3) . . . . ?
N1 Ni1 N3 C19 -9.8(5) . . . . ?
Cl2 Ni1 N3 C19 -116.6(3) . . . . ?
Cl1 Ni1 N3 C19 112.3(3) . . . . ?
C13 N1 C1 C2 -71.8(6) . . . . ?
Ni1 N1 C1 C2 92.9(5) . . . . ?
C13 N1 C1 C6 113.8(5) . . . . ?
Ni1 N1 C1 C6 -81.5(5) . . . . ?
C6 C1 C2 C3 3.1(7) . . . . ?
N1 C1 C2 C3 -171.0(4) . . . . ?
C6 C1 C2 C10 -172.9(4) . . . . ?
N1 C1 C2 C10 13.0(7) . . . . ?
C1 C2 C3 C4 1.7(8) . . . . ?
C10 C2 C3 C4 178.0(5) . . . . ?
C2 C3 C4 C5 -4.8(9) . . . . ?
C3 C4 C5 C6 3.1(9) . . . . ?
C2 C1 C6 C5 -4.7(7) . . . . ?
N1 C1 C6 C5 169.5(4) . . . . ?
C2 C1 C6 C7 169.2(4) . . . . ?
N1 C1 C6 C7 -16.7(7) . . . . ?
C4 C5 C6 C1 1.5(8) . . . . ?
C4 C5 C6 C7 -172.4(5) . . . . ?
C1 C6 C7 C8 -86.2(6) . . . . ?
C5 C6 C7 C8 87.3(6) . . . . ?
C1 C6 C7 C9 150.1(5) . . . . ?
C5 C6 C7 C9 -36.4(7) . . . . ?
C1 C2 C10 C11 -134.4(5) . . . . ?
C3 C2 C10 C11 49.6(6) . . . . ?
C1 C2 C10 C12 102.2(6) . . . . ?
C3 C2 C10 C12 -73.8(6) . . . . ?
C1 N1 C13 C14 169.3(4) . . . . ?
Ni1 N1 C13 C14 2.6(5) . . . . ?
C18 N2 C14 C15 -0.2(7) . . . . ?
Ni1 N2 C14 C15 178.0(4) . . . . ?
C18 N2 C14 C13 -176.2(4) . . . . ?
Ni1 N2 C14 C13 1.9(5) . . . . ?
N1 C13 C14 N2 -3.1(6) . . . . ?
N1 C13 C14 C15 -178.9(5) . . . . ?
N2 C14 C15 C16 0.6(7) . . . . ?
C13 C14 C15 C16 176.2(4) . . . . ?
C14 C15 C16 C17 -1.3(7) . . . . ?
C15 C16 C17 C18 1.5(7) . . . . ?
C14 N2 C18 C17 0.4(7) . . . . ?
Ni1 N2 C18 C17 -177.8(3) . . . . ?
C14 N2 C18 C19 176.6(4) . . . . ?
Ni1 N2 C18 C19 -1.6(5) . . . . ?
C16 C17 C18 N2 -1.0(7) . . . . ?
C16 C17 C18 C19 -176.8(4) . . . . ?
C23 N3 C19 C20 1.6(7) . . . . ?
Ni1 N3 C19 C20 179.9(3) . . . . ?
C23 N3 C19 C18 -178.1(4) . . . . ?
Ni1 N3 C19 C18 0.3(5) . . . . ?
N2 C18 C19 N3 0.8(6) . . . . ?
C17 C18 C19 N3 176.8(4) . . . . ?
N2 C18 C19 C20 -178.9(4) . . . . ?
C17 C18 C19 C20 -2.9(7) . . . . ?
N3 C19 C20 C21 -1.9(7) . . . . ?
C18 C19 C20 C21 177.7(4) . . . . ?
C19 C20 C21 C22 0.3(7) . . . . ?
C20 C21 C22 C23 1.6(8) . . . . ?
C19 N3 C23 C22 0.4(7) . . . . ?
Ni1 N3 C23 C22 -177.6(3) . . . . ?
C19 N3 C23 C24 -178.6(4) . . . . ?
Ni1 N3 C23 C24 3.3(6) . . . . ?
C21 C22 C23 N3 -2.0(8) . . . . ?
C21 C22 C23 C24 177.0(5) . . . . ?
C25 N4 C24 C23 -178.1(4) . . . . ?
N3 C23 C24 N4 -174.1(4) . . . . ?
C22 C23 C24 N4 6.9(8) . . . . ?
C24 N4 C25 C30 -84.0(6) . . . . ?
C24 N4 C25 C26 100.8(5) . . . . ?
C30 C25 C26 C27 -0.1(7) . . . . ?
N4 C25 C26 C27 175.1(4) . . . . ?
C30 C25 C26 C34 -179.1(5) . . . . ?
N4 C25 C26 C34 -4.0(7) . . . . ?
C25 C26 C27 C28 1.1(8) . . . . ?
C34 C26 C27 C28 -179.9(5) . . . . ?
C26 C27 C28 C29 -1.7(9) . . . . ?
C27 C28 C29 C30 1.4(9) . . . . ?
C28 C29 C30 C25 -0.4(8) . . . . ?
C28 C29 C30 C31 -175.9(5) . . . . ?
C26 C25 C30 C29 -0.2(8) . . . . ?
N4 C25 C30 C29 -175.2(4) . . . . ?
C26 C25 C30 C31 175.3(5) . . . . ?
N4 C25 C30 C31 0.3(7) . . . . ?
C29 C30 C31 C32 104.2(6) . . . . ?
C25 C30 C31 C32 -71.1(7) . . . . ?
C29 C30 C31 C33 -16.6(8) . . . . ?
C25 C30 C31 C33 168.1(5) . . . . ?
C27 C26 C34 C35 86.2(6) . . . . ?
C25 C26 C34 C35 -94.8(6) . . . . ?
C27 C26 C34 C36 -38.8(7) . . . . ?
C25 C26 C34 C36 140.2(5) . . . . ?
N2A Ni1A N1A C13A 5.4(3) . . . . ?
N3A Ni1A N1A C13A 6.1(6) . . . . ?
Cl1A Ni1A N1A C13A -104.6(3) . . . . ?
Cl2A Ni1A N1A C13A 123.8(3) . . . . ?
N2A Ni1A N1A C1A 172.9(4) . . . . ?
N3A Ni1A N1A C1A 173.6(4) . . . . ?
Cl1A Ni1A N1A C1A 62.9(4) . . . . ?
Cl2A Ni1A N1A C1A -68.7(4) . . . . ?
N3A Ni1A N2A C18A -0.2(3) . . . . ?
N1A Ni1A N2A C18A 179.5(4) . . . . ?
Cl1A Ni1A N2A C18A -91.1(3) . . . . ?
Cl2A Ni1A N2A C18A 85.2(3) . . . . ?
N3A Ni1A N2A C14A 176.1(3) . . . . ?
N1A Ni1A N2A C14A -4.2(3) . . . . ?
Cl1A Ni1A N2A C14A 85.2(3) . . . . ?
Cl2A Ni1A N2A C14A -98.5(3) . . . . ?
N2A Ni1A N3A C23A 179.8(4) . . . . ?
N1A Ni1A N3A C23A 179.1(3) . . . . ?
Cl1A Ni1A N3A C23A -70.5(4) . . . . ?
Cl2A Ni1A N3A C23A 59.9(4) . . . . ?
N2A Ni1A N3A C19A 4.0(3) . . . . ?
N1A Ni1A N3A C19A 3.3(6) . . . . ?
Cl1A Ni1A N3A C19A 113.8(3) . . . . ?
Cl2A Ni1A N3A C19A -115.9(3) . . . . ?
C13A N1A C1A C6A 72.6(6) . . . . ?
Ni1A N1A C1A C6A -93.8(5) . . . . ?
C13A N1A C1A C2A -113.2(5) . . . . ?
Ni1A N1A C1A C2A 80.4(5) . . . . ?
C6A C1A C2A C3A 4.1(7) . . . . ?
N1A C1A C2A C3A -170.0(4) . . . . ?
C6A C1A C2A C10A -169.5(4) . . . . ?
N1A C1A C2A C10A 16.4(6) . . . . ?
C1A C2A C3A C4A -1.2(8) . . . . ?
C10A C2A C3A C4A 172.4(5) . . . . ?
C2A C3A C4A C5A -2.5(9) . . . . ?
C3A C4A C5A C6A 3.4(8) . . . . ?
C2A C1A C6A C5A -3.2(7) . . . . ?
N1A C1A C6A C5A 170.7(4) . . . . ?
C2A C1A C6A C7A 172.7(5) . . . . ?
N1A C1A C6A C7A -13.4(7) . . . . ?
C4A C5A C6A C1A -0.6(8) . . . . ?
C4A C5A C6A C7A -176.8(5) . . . . ?
C1A C6A C7A C9A 131.1(5) . . . . ?
C5A C6A C7A C9A -53.1(7) . . . . ?
C1A C6A C7A C8A -107.2(6) . . . . ?
C5A C6A C7A C8A 68.7(6) . . . . ?
C3A C2A C10A C12A 31.6(7) . . . . ?
C1A C2A C10A C12A -155.0(5) . . . . ?
C3A C2A C10A C11A -90.0(6) . . . . ?
C1A C2A C10A C11A 83.3(6) . . . . ?
C1A N1A C13A C14A -174.1(4) . . . . ?
Ni1A N1A C13A C14A -5.8(5) . . . . ?
C18A N2A C14A C15A 2.8(7) . . . . ?
Ni1A N2A C14A C15A -173.5(3) . . . . ?
C18A N2A C14A C13A 178.8(4) . . . . ?
Ni1A N2A C14A C13A 2.5(5) . . . . ?
N1A C13A C14A N2A 2.7(6) . . . . ?
N1A C13A C14A C15A 178.4(5) . . . . ?
N2A C14A C15A C16A -3.3(7) . . . . ?
C13A C14A C15A C16A -178.6(5) . . . . ?
C14A C15A C16A C17A 2.3(7) . . . . ?
C15A C16A C17A C18A -0.9(7) . . . . ?
C14A N2A C18A C17A -1.4(6) . . . . ?
Ni1A N2A C18A C17A 174.9(3) . . . . ?
C14A N2A C18A C19A -179.6(4) . . . . ?
Ni1A N2A C18A C19A -3.3(5) . . . . ?
C16A C17A C18A N2A 0.4(7) . . . . ?
C16A C17A C18A C19A 178.4(4) . . . . ?
C23A N3A C19A C20A -3.9(7) . . . . ?
Ni1A N3A C19A C20A 172.4(4) . . . . ?
C23A N3A C19A C18A 177.0(4) . . . . ?
Ni1A N3A C19A C18A -6.7(5) . . . . ?
N2A C18A C19A N3A 6.6(6) . . . . ?
C17A C18A C19A N3A -171.4(4) . . . . ?
N2A C18A C19A C20A -172.4(4) . . . . ?
C17A C18A C19A C20A 9.5(8) . . . . ?
N3A C19A C20A C21A 3.4(7) . . . . ?
C18A C19A C20A C21A -177.6(4) . . . . ?
C19A C20A C21A C22A -0.7(8) . . . . ?
C20A C21A C22A C23A -1.3(8) . . . . ?
C19A N3A C23A C22A 1.7(7) . . . . ?
Ni1A N3A C23A C22A -173.9(3) . . . . ?
C19A N3A C23A C24A 176.6(4) . . . . ?
Ni1A N3A C23A C24A 1.0(6) . . . . ?
C21A C22A C23A N3A 0.8(7) . . . . ?
C21A C22A C23A C24A -173.9(5) . . . . ?
C25A N4A C24A C23A 172.8(4) . . . . ?
N3A C23A C24A N4A -173.8(4) . . . . ?
C22A C23A C24A N4A 1.2(7) . . . . ?
C24A N4A C25A C30A 76.9(6) . . . . ?
C24A N4A C25A C26A -105.8(5) . . . . ?
C30A C25A C26A C27A -3.7(8) . . . . ?
N4A C25A C26A C27A 179.0(4) . . . . ?
C30A C25A C26A C34A 175.2(5) . . . . ?
N4A C25A C26A C34A -2.1(7) . . . . ?
C25A C26A C27A C28A -0.5(8) . . . . ?
C34A C26A C27A C28A -179.4(5) . . . . ?
C26A C27A C28A C29A 3.5(8) . . . . ?
C27A C28A C29A C30A -2.5(9) . . . . ?
C28A C29A C30A C25A -1.5(8) . . . . ?
C28A C29A C30A C31A 173.5(5) . . . . ?
C26A C25A C30A C29A 4.7(8) . . . . ?
N4A C25A C30A C29A -178.2(4) . . . . ?
C26A C25A C30A C31A -170.2(5) . . . . ?
N4A C25A C30A C31A 6.9(7) . . . . ?
C29A C30A C31A C33A 66.7(7) . . . . ?
C25A C30A C31A C33A -118.6(5) . . . . ?
C29A C30A C31A C32A -59.1(7) . . . . ?
C25A C30A C31A C32A 115.7(6) . . . . ?
C27A C26A C34A C35A -75.9(6) . . . . ?
C25A C26A C34A C35A 105.2(6) . . . . ?
C27A C26A C34A C36A 49.1(7) . . . . ?
C25A C26A C34A C36A -129.7(5) . . . . ?
